data_7049915
loop_
_publ_author_name
'Biggs, George S.'
'O'Neill, Michael J'
'Carames Mendez, Pablo'
'Scrase, Thomas G.'
'Lin, Yulu'
'Bin-Maarof, Amzar Muzani'
'Bond, Andrew D.'
'Boss, Sally R.'
'Barker, Paul D.'

_publ_section_title
;
 Use of a fluorinated probe to quantitatively monitor amino acid binding
 preferences of ruthenium(ii) arene complexes.
;
_journal_issue 20
_journal_name_full 'Dalton transactions (Cambridge, England : 2003)'
_journal_page_first 6910
_journal_page_last 6920
_journal_paper_doi 10.1039/c8dt05159c
_journal_volume 48
_journal_year 2019
_chemical_absolute_configuration ad
_chemical_formula_moiety 'C17 H14 Cl F2 N2 Ru +, F6 P -'
_chemical_formula_sum 'C17 H14 Cl F8 N2 P Ru'
_chemical_formula_weight 565.79
_space_group_crystal_system orthorhombic
_space_group_IT_number 36
_space_group_name_Hall 'C 2c -2'
_space_group_name_H-M_alt 'C m c 21'
_symmetry_space_group_name_Hall 'C 2c -2'
_symmetry_space_group_name_H-M 'C m c 21'
_atom_sites_solution_hydrogens geom
_audit_creation_method SHELXL-2018/1
_audit_update_record
;
2018-09-13 deposited with the CCDC.    2019-04-15 downloaded from the CCDC.
;
_cell_angle_alpha 90
_cell_angle_beta 90
_cell_angle_gamma 90
_cell_formula_units_Z 4
_cell_length_a 11.8675(3)
_cell_length_b 11.3437(3)
_cell_length_c 14.2301(4)
_cell_measurement_reflns_used 9875
_cell_measurement_temperature 180(2)
_cell_measurement_theta_max 70.42
_cell_measurement_theta_min 5.39
_cell_volume 1915.68(9)
_computing_cell_refinement 'SAINT (Bruker, 2016)'
_computing_data_collection 'APEX3 (Bruker, 2016)'
_computing_data_reduction SAINT
_computing_molecular_graphics 'Mercury (Macrae et al., 2008)'
_computing_publication_material SHELXL
_computing_structure_refinement 'SHELXL (Sheldrick, 2015)'
_computing_structure_solution 'SHELXT (Sheldrick, 2015)'
_diffrn_ambient_temperature 180(2)
_diffrn_measured_fraction_theta_full 0.999
_diffrn_measured_fraction_theta_max 0.999
_diffrn_measurement_device_type 'Bruker D8-QUEST PHOTON-100'
_diffrn_measurement_method '\w and \f-scans'
_diffrn_radiation_type CuK\a
_diffrn_radiation_wavelength 1.54178
_diffrn_reflns_av_R_equivalents 0.0419
_diffrn_reflns_av_unetI/netI 0.0234
_diffrn_reflns_Laue_measured_fraction_full 0.999
_diffrn_reflns_Laue_measured_fraction_max 0.999
_diffrn_reflns_limit_h_max 14
_diffrn_reflns_limit_h_min -14
_diffrn_reflns_limit_k_max 13
_diffrn_reflns_limit_k_min -12
_diffrn_reflns_limit_l_max 17
_diffrn_reflns_limit_l_min -17
_diffrn_reflns_number 14279
_diffrn_reflns_point_group_measured_fraction_full 0.997
_diffrn_reflns_point_group_measured_fraction_max 0.997
_diffrn_reflns_theta_full 67.679
_diffrn_reflns_theta_max 70.416
_diffrn_reflns_theta_min 5.394
_diffrn_source 'Incoatec I\mS Cu microsource'
_exptl_absorpt_coefficient_mu 9.498
_exptl_absorpt_correction_T_max 0.7533
_exptl_absorpt_correction_T_min 0.4857
_exptl_absorpt_correction_type multi-scan
_exptl_absorpt_process_details 'SADABS (Bruker, 2014)'
_exptl_crystal_colour yellow
_exptl_crystal_density_diffrn 1.962
_exptl_crystal_description plate
_exptl_crystal_F_000 1112
_exptl_crystal_size_max 0.120
_exptl_crystal_size_mid 0.100
_exptl_crystal_size_min 0.020
_refine_diff_density_max 0.711
_refine_diff_density_min -0.478
_refine_diff_density_rms 0.074
_refine_ls_abs_structure_details
;
Flack x determined using 852 quotients [(I+)-(I-)]/[(I+)+(I-)]
(Parsons, Flack and Wagner, Acta Cryst. B69 (2013) 249-259).
;
_refine_ls_abs_structure_Flack 0.003(17)
_refine_ls_extinction_method none
_refine_ls_goodness_of_fit_ref 1.030
_refine_ls_hydrogen_treatment constr
_refine_ls_matrix_type full
_refine_ls_number_parameters 164
_refine_ls_number_reflns 1909
_refine_ls_number_restraints 43
_refine_ls_restrained_S_all 1.049
_refine_ls_R_factor_all 0.0347
_refine_ls_R_factor_gt 0.0332
_refine_ls_shift/su_max 0.000
_refine_ls_shift/su_mean 0.000
_refine_ls_structure_factor_coef Fsqd
_refine_ls_weighting_details 'w=1/[\s^2^(Fo^2^)+(0.0616P)^2^+3.7176P] where P=(Fo^2^+2Fc^2^)/3'
_refine_ls_weighting_scheme calc
_refine_ls_wR_factor_gt 0.0866
_refine_ls_wR_factor_ref 0.0878
_reflns_Friedel_coverage 0.911
_reflns_Friedel_fraction_full 0.995
_reflns_Friedel_fraction_max 0.995
_reflns_number_gt 1849
_reflns_number_total 1909
_reflns_threshold_expression 'I > 2\s(I)'
_cod_data_source_file c8dt05159c2.cif
_cod_data_source_block 6
_cod_depositor_comments 'Adding full bibliography for 7049914--7049924.cif.'
_cod_database_code 7049915
_cambridge_user_name 'Amzer Muzani bin Maarof'
_cambridge_user_crsid amb254
_cambridge_supervisor_name 'Paul Barker'
_cambridge_supervisor_crsid pdb30
_cambridge_crystallographer_name 'Andrew Bond'
_cambridge_crystallographer_crsid adb29
_cambridge_sample_id AMB-018
_cambridge_data_id PB_B1_0008
_shelx_space_group_comment
;
The symmetry employed for this shelxl refinement is uniquely defined
by the following loop, which should always be used as a source of
symmetry information in preference to the above space-group names.
They are only intended as comments.
;
_shelx_estimated_absorpt_t_min 0.395
_shelx_estimated_absorpt_t_max 0.833

loop_
_space_group_symop_operation_xyz
'x, y, z'
'-x, -y, z+1/2'
'x, -y, z+1/2'
'-x, y, z'
'x+1/2, y+1/2, z'
'-x+1/2, -y+1/2, z+1/2'
'x+1/2, -y+1/2, z+1/2'
'-x+1/2, y+1/2, z'

loop_
_atom_site_label
_atom_site_type_symbol
_atom_site_fract_x
_atom_site_fract_y
_atom_site_fract_z
_atom_site_U_iso_or_equiv
_atom_site_adp_type
_atom_site_occupancy
_atom_site_site_symmetry_order
_atom_site_calc_flag
_atom_site_refinement_flags_posn
_atom_site_refinement_flags_adp
_atom_site_refinement_flags_occupancy
_atom_site_disorder_assembly
_atom_site_disorder_group
Ru1 Ru 0.500000 0.55381(5) 0.30299(4) 0.0348(2) Uani 1 2 d S T P . .
Cl1 Cl 0.500000 0.66662(19) 0.44304(15) 0.0352(5) Uani 1 2 d S T P A .
F1 F 0.5992(7) 0.1824(6) 0.5167(5) 0.091(2) Uani 1 1 d . . . . .
N1 N 0.6082(5) 0.4442(5) 0.3765(4) 0.0393(13) Uani 1 1 d . . . . .
C8 C 0.5625(6) 0.3513(6) 0.4242(4) 0.0367(14) Uani 1 1 d . . . . .
C9 C 0.6369(8) 0.2776(8) 0.4715(6) 0.058(2) Uani 1 1 d . . . . .
C10 C 0.7503(8) 0.3004(10) 0.4746(8) 0.078(4) Uani 1 1 d . . . . .
H10 H 0.799236 0.249917 0.508776 0.093 Uiso 1 1 calc R U . . .
C11 C 0.7918(8) 0.3944(12) 0.4290(8) 0.081(3) Uani 1 1 d . . . . .
H11 H 0.870284 0.410877 0.430866 0.097 Uiso 1 1 calc R U . . .
C12 C 0.7196(7) 0.4672(9) 0.3791(7) 0.057(2) Uani 1 1 d . . . . .
H12 H 0.748773 0.533656 0.346574 0.069 Uiso 1 1 calc R U . . .
C1 C 0.4233(6) 0.5241(10) 0.1673(8) 0.043(4) Uani 0.5 1 d G U P A -1
C2 C 0.3973(10) 0.6373(11) 0.1977(10) 0.065(6) Uani 0.5 1 d G U P A -1
H2 H 0.320794 0.661321 0.202607 0.078 Uiso 0.5 1 calc R U P A -1
C3 C 0.4831(13) 0.7155(8) 0.2208(8) 0.072(5) Uani 0.5 1 d G U P A -1
H3 H 0.465319 0.792831 0.241630 0.087 Uiso 0.5 1 calc R U P A -1
C4 C 0.5950(12) 0.6804(11) 0.2136(8) 0.064(6) Uani 0.5 1 d G U P A -1
H4 H 0.653670 0.733751 0.229454 0.076 Uiso 0.5 1 calc R U P A -1
C5 C 0.6210(7) 0.5671(12) 0.1832(9) 0.056(5) Uani 0.5 1 d G U P A -1
H5 H 0.697499 0.543161 0.178255 0.067 Uiso 0.5 1 calc R U P A -1
C6 C 0.5352(7) 0.4890(9) 0.1600(6) 0.038(4) Uani 0.5 1 d G U P A -1
H6 H 0.552975 0.411649 0.139232 0.046 Uiso 0.5 1 calc R U P A -1
C7 C 0.3302(17) 0.4492(19) 0.1406(15) 0.065(5) Uani 0.5 1 d . U P A -1
H7A H 0.260031 0.481187 0.166518 0.098 Uiso 0.5 1 calc R U P A -1
H7B H 0.342539 0.369610 0.165283 0.098 Uiso 0.5 1 calc R U P A -1
H7C H 0.324776 0.446047 0.071927 0.098 Uiso 0.5 1 calc R U P A -1
P1 P 0.500000 -0.0980(2) 0.71797(19) 0.0415(6) Uani 1 2 d S T P . .
F11 F 0.500000 -0.133(2) 0.6186(8) 0.205(12) Uani 1 2 d S T P . .
F12 F 0.500000 -0.068(2) 0.8256(11) 0.227(12) Uani 1 2 d S T P . .
F13 F 0.4087(7) -0.0019(9) 0.7016(9) 0.135(4) Uani 1 1 d . . . . .
F14 F 0.4077(9) -0.1891(9) 0.7430(10) 0.157(5) Uani 1 1 d . . . . .

loop_
_atom_site_aniso_label
_atom_site_aniso_U_11
_atom_site_aniso_U_22
_atom_site_aniso_U_33
_atom_site_aniso_U_23
_atom_site_aniso_U_13
_atom_site_aniso_U_12
Ru1 0.0482(4) 0.0318(3) 0.0245(3) 0.0041(3) 0.000 0.000
Cl1 0.0363(10) 0.0346(11) 0.0348(10) -0.0034(9) 0.000 0.000
F1 0.116(5) 0.071(4) 0.088(4) 0.046(3) 0.024(4) 0.040(4)
N1 0.045(3) 0.039(3) 0.034(3) 0.000(2) 0.010(3) 0.011(2)
C8 0.054(4) 0.030(3) 0.025(3) -0.004(2) 0.003(3) 0.005(3)
C9 0.086(6) 0.047(4) 0.042(4) 0.013(3) 0.014(4) 0.034(4)
C10 0.070(6) 0.091(8) 0.072(7) 0.017(5) 0.012(5) 0.055(6)
C11 0.048(5) 0.106(8) 0.089(7) 0.017(7) 0.019(5) 0.039(5)
C12 0.045(4) 0.063(5) 0.064(5) 0.006(4) 0.016(4) 0.019(4)
C1 0.039(9) 0.061(9) 0.031(7) -0.001(6) -0.009(6) 0.018(7)
C2 0.096(12) 0.051(11) 0.048(9) -0.001(8) -0.011(9) 0.015(9)
C3 0.111(14) 0.055(7) 0.051(7) 0.020(6) 0.011(10) 0.021(10)
C4 0.092(11) 0.058(11) 0.041(8) 0.023(8) 0.010(8) -0.039(9)
C5 0.053(9) 0.081(11) 0.034(8) 0.005(8) 0.024(7) -0.013(8)
C6 0.038(9) 0.053(8) 0.025(6) 0.000(6) 0.007(5) 0.009(5)
C7 0.056(9) 0.085(13) 0.055(10) -0.019(9) -0.010(8) -0.009(9)
P1 0.0449(13) 0.0385(14) 0.0411(14) -0.0003(10) 0.000 0.000
F11 0.31(3) 0.24(3) 0.055(8) -0.063(10) 0.000 0.000
F12 0.37(4) 0.24(2) 0.070(12) -0.042(12) 0.000 0.000
F13 0.093(5) 0.099(6) 0.213(12) 0.065(7) 0.045(6) 0.037(5)
F14 0.113(6) 0.125(7) 0.232(11) 0.088(8) -0.015(7) -0.056(6)

loop_
_atom_type_symbol
_atom_type_description
_atom_type_scat_dispersion_real
_atom_type_scat_dispersion_imag
_atom_type_scat_source
C C 0.0181 0.0091 'International Tables Vol C Tables 4.2.6.8 and 6.1.1.4'
H H 0.0000 0.0000 'International Tables Vol C Tables 4.2.6.8 and 6.1.1.4'
N N 0.0311 0.0180 'International Tables Vol C Tables 4.2.6.8 and 6.1.1.4'
F F 0.0727 0.0534 'International Tables Vol C Tables 4.2.6.8 and 6.1.1.4'
P P 0.2955 0.4335 'International Tables Vol C Tables 4.2.6.8 and 6.1.1.4'
Cl Cl 0.3639 0.7018 'International Tables Vol C Tables 4.2.6.8 and 6.1.1.4'
Ru Ru 0.0552 3.2960 'International Tables Vol C Tables 4.2.6.8 and 6.1.1.4'

loop_
_geom_angle_atom_site_label_1
_geom_angle_atom_site_label_2
_geom_angle_atom_site_label_3
_geom_angle
_geom_angle_site_symmetry_1
_geom_angle_site_symmetry_3
N1 Ru1 N1 76.6(3) . 4_655
N1 Ru1 C2 165.4(3) . .
N1 Ru1 C2 105.4(4) 4_655 .
N1 Ru1 C1 128.2(3) . .
N1 Ru1 C1 95.6(3) 4_655 .
C2 Ru1 C1 37.60(19) . .
N1 Ru1 C3 146.2(5) . .
N1 Ru1 C3 135.9(5) 4_655 .
C2 Ru1 C3 37.39(17) . .
C1 Ru1 C3 67.3(2) . .
N1 Ru1 C6 98.6(3) . .
N1 Ru1 C6 112.6(3) 4_655 .
C2 Ru1 C6 67.1(2) . .
C1 Ru1 C6 37.12(14) . .
C3 Ru1 C6 78.65(17) . .
N1 Ru1 C4 111.2(4) . .
N1 Ru1 C4 172.0(4) 4_655 .
C2 Ru1 C4 66.7(2) . .
C1 Ru1 C4 78.64(17) . .
C3 Ru1 C4 36.74(14) . .
C6 Ru1 C4 65.9(2) . .
N1 Ru1 C5 91.6(4) . .
N1 Ru1 C5 145.6(4) 4_655 .
C2 Ru1 C5 78.64(17) . .
C1 Ru1 C5 66.39(18) . .
C3 Ru1 C5 66.0(2) . .
C6 Ru1 C5 36.50(14) . .
C4 Ru1 C5 36.33(16) . .
N1 Ru1 Cl1 84.21(17) . .
N1 Ru1 Cl1 84.21(17) 4_655 .
C2 Ru1 Cl1 110.4(3) . .
C1 Ru1 Cl1 146.7(3) . .
C3 Ru1 Cl1 89.8(3) . .
C6 Ru1 Cl1 163.2(3) . .
C4 Ru1 Cl1 97.6(3) . .
C5 Ru1 Cl1 127.3(3) . .
C12 N1 C8 121.6(7) . .
C12 N1 Ru1 120.4(6) . .
C8 N1 Ru1 118.0(5) . .
N1 C8 C9 117.0(7) . .
N1 C8 C8 113.4(4) . 4_655
C9 C8 C8 129.4(5) . 4_655
F1 C9 C10 117.8(8) . .
F1 C9 C8 120.5(9) . .
C10 C9 C8 121.7(8) . .
C11 C10 C9 119.7(8) . .
C11 C10 H10 120.1 . .
C9 C10 H10 120.1 . .
C10 C11 C12 119.6(10) . .
C10 C11 H11 120.2 . .
C12 C11 H11 120.2 . .
N1 C12 C11 120.4(10) . .
N1 C12 H12 119.8 . .
C11 C12 H12 119.8 . .
C2 C1 C6 120.0 . .
C2 C1 C7 117.1(11) . .
C6 C1 C7 122.9(11) . .
C2 C1 Ru1 70.8(4) . .
C6 C1 Ru1 73.1(4) . .
C7 C1 Ru1 130.4(12) . .
C3 C2 C1 120.0 . .
C3 C2 Ru1 72.5(4) . .
C1 C2 Ru1 71.6(3) . .
C3 C2 H2 120.0 . .
C1 C2 H2 120.0 . .
Ru1 C2 H2 128.0 . .
C2 C3 C4 120.0 . .
C2 C3 Ru1 70.1(4) . .
C4 C3 Ru1 73.2(4) . .
C2 C3 H3 120.0 . .
C4 C3 H3 120.0 . .
Ru1 C3 H3 129.0 . .
C3 C4 C5 120.0 . .
C3 C4 Ru1 70.0(4) . .
C5 C4 Ru1 72.2(3) . .
C3 C4 H4 120.0 . .
C5 C4 H4 120.0 . .
Ru1 C4 H4 130.3 . .
C6 C5 C4 120.0 . .
C6 C5 Ru1 70.5(4) . .
C4 C5 Ru1 71.5(3) . .
C6 C5 H5 120.0 . .
C4 C5 H5 120.0 . .
Ru1 C5 H5 130.6 . .
C5 C6 C1 120.0 . .
C5 C6 Ru1 73.0(4) . .
C1 C6 Ru1 69.8(4) . .
C5 C6 H6 120.0 . .
C1 C6 H6 120.0 . .
Ru1 C6 H6 129.6 . .
C1 C7 H7A 109.5 . .
C1 C7 H7B 109.5 . .
H7A C7 H7B 109.5 . .
C1 C7 H7C 109.5 . .
H7A C7 H7C 109.5 . .
H7B C7 H7C 109.5 . .
F11 P1 F14 92.3(9) . 4_655
F11 P1 F14 92.3(9) . .
F14 P1 F14 90.1(9) 4_655 .
F11 P1 F13 92.6(9) . 4_655
F14 P1 F13 90.5(6) 4_655 4_655
F14 P1 F13 175.0(8) . 4_655
F11 P1 F13 92.6(9) . .
F14 P1 F13 175.0(8) 4_655 .
F14 P1 F13 90.5(6) . .
F13 P1 F13 88.4(7) 4_655 .
F11 P1 F12 176.9(14) . .
F14 P1 F12 85.5(8) 4_655 .
F14 P1 F12 85.5(8) . .
F13 P1 F12 89.6(9) 4_655 .
F13 P1 F12 89.6(8) . .

loop_
_geom_bond_atom_site_label_1
_geom_bond_atom_site_label_2
_geom_bond_distance
_geom_bond_site_symmetry_2
Ru1 N1 2.071(6) .
Ru1 N1 2.071(6) 4_655
Ru1 C2 2.152(12) .
Ru1 C1 2.162(11) .
Ru1 C3 2.184(10) .
Ru1 C6 2.203(9) .
Ru1 C4 2.225(10) .
Ru1 C5 2.234(10) .
Ru1 Cl1 2.368(2) .
F1 C9 1.334(10) .
N1 C12 1.349(11) .
N1 C8 1.366(9) .
C8 C9 1.390(10) .
C8 C8 1.484(15) 4_655
C9 C10 1.371(15) .
C10 C11 1.341(16) .
C10 H10 0.9500 .
C11 C12 1.386(14) .
C11 H11 0.9500 .
C12 H12 0.9500 .
C1 C2 1.3900 .
C1 C6 1.3900 .
C1 C7 1.44(2) .
C2 C3 1.3900 .
C2 H2 0.9500 .
C3 C4 1.3900 .
C3 H3 0.9500 .
C4 C5 1.3900 .
C4 H4 0.9500 .
C5 C6 1.3900 .
C5 H5 0.9500 .
C6 H6 0.9500 .
C7 H7A 0.9800 .
C7 H7B 0.9800 .
C7 H7C 0.9800 .
P1 F11 1.469(11) .
P1 F14 1.547(8) 4_655
P1 F14 1.547(8) .
P1 F13 1.555(8) 4_655
P1 F13 1.555(8) .
P1 F12 1.569(15) .

loop_
_geom_torsion_atom_site_label_1
_geom_torsion_atom_site_label_2
_geom_torsion_atom_site_label_3
_geom_torsion_atom_site_label_4
_geom_torsion
_geom_torsion_site_symmetry_1
_geom_torsion_site_symmetry_4
C12 N1 C8 C9 -3.4(10) . .
Ru1 N1 C8 C9 178.7(5) . .
C12 N1 C8 C8 171.4(6) . 4_655
Ru1 N1 C8 C8 -6.5(5) . 4_655
N1 C8 C9 F1 -177.4(7) . .
C8 C8 C9 F1 8.8(11) 4_655 .
N1 C8 C9 C10 3.5(12) . .
C8 C8 C9 C10 -170.3(7) 4_655 .
F1 C9 C10 C11 179.1(10) . .
C8 C9 C10 C11 -1.8(16) . .
C9 C10 C11 C12 -0.2(18) . .
C8 N1 C12 C11 1.7(14) . .
Ru1 N1 C12 C11 179.5(8) . .
C10 C11 C12 N1 0.2(17) . .
C6 C1 C2 C3 0.0 . .
C7 C1 C2 C3 -177.5(15) . .
Ru1 C1 C2 C3 56.1(4) . .
C6 C1 C2 Ru1 -56.1(4) . .
C7 C1 C2 Ru1 126.4(13) . .
C1 C2 C3 C4 0.0 . .
Ru1 C2 C3 C4 55.7(3) . .
C1 C2 C3 Ru1 -55.7(3) . .
C2 C3 C4 C5 0.0 . .
Ru1 C3 C4 C5 54.2(3) . .
C2 C3 C4 Ru1 -54.2(3) . .
C3 C4 C5 C6 0.0 . .
Ru1 C4 C5 C6 53.2(4) . .
C3 C4 C5 Ru1 -53.2(4) . .
C4 C5 C6 C1 0.0 . .
Ru1 C5 C6 C1 53.6(4) . .
C4 C5 C6 Ru1 -53.6(4) . .
C2 C1 C6 C5 0.0 . .
C7 C1 C6 C5 177.3(15) . .
Ru1 C1 C6 C5 -55.1(3) . .
C2 C1 C6 Ru1 55.1(3) . .
C7 C1 C6 Ru1 -127.6(15) . .
